data_2022913
loop_
_publ_author_name
'D&#xf6;ring, Cindy'
'Jones, Peter G.'

_publ_section_title
;
 Crystal structures of five halido gold complexes involving piperidine or
 pyrrolidine as ligands or (protonated) as cations.
;
_journal_coeditor_code YZ2040
_journal_issue 'Pt 11'
_journal_name_full 'Acta crystallographica. Section E, Crystallographic communications'
_journal_page_first 1017
_journal_page_last 1027
_journal_paper_doi 10.1107/S205698902300854X
_journal_volume 79
_journal_year 2023
_chemical_formula_iupac '(C4 H10 N)2 [Au Br4] Br'
_chemical_formula_moiety '2(C4 H10 N +), Au Br4 -, Br -'
_chemical_formula_sum 'C8 H20 Au Br5 N2'
_chemical_formula_weight 740.78
_chemical_name_systematic
;
Bis(pyrrolidinium) tetrabromidoaurate(III) bromide
;
_space_group_crystal_system orthorhombic
_space_group_IT_number 72
_space_group_name_Hall '-I 2 2c'
_space_group_name_H-M_alt 'I b a m'
_atom_sites_solution_hydrogens mixed
_atom_sites_solution_primary direct
_atom_sites_solution_secondary difmap
_audit_creation_method SHELXL-2018/3
_cell_angle_alpha 90
_cell_angle_beta 90
_cell_angle_gamma 90
_cell_formula_units_Z 8
_cell_length_a 19.1275(7)
_cell_length_b 9.4396(13)
_cell_length_c 18.9259(17)
_cell_measurement_reflns_used 6924
_cell_measurement_temperature 100(2)
_cell_measurement_theta_max 30.3070
_cell_measurement_theta_min 2.4020
_cell_volume 3417.2(6)
_computing_cell_refinement
;
CrysAlisPro, Version 1.171.37.35 (Agilent, 2014)
;
_computing_data_collection
;
CrysAlisPro, Version 1.171.37.35 (Agilent, 2014)
;
_computing_data_reduction
;
CrysAlisPro, Version 1.171.37.35 (Agilent, 2014)
;
_computing_molecular_graphics
;
Siemens XP (Siemens, 1994)
;
_computing_publication_material
;
<i>SHELXL2018/3</i> (Sheldrick, 2015)
;
_computing_structure_refinement
;
<i>SHELXL2018/3</i> (Sheldrick, 2015)
;
_computing_structure_solution
;
SHELXS97 (Sheldrick, 2008)
;
_diffrn_ambient_temperature 100(2)
_diffrn_detector_area_resol_mean 16.1419
_diffrn_measured_fraction_theta_full 0.997
_diffrn_measured_fraction_theta_max 0.959
_diffrn_measurement_device_type 'Oxford Diffraction Xcalibur, Eos'
_diffrn_measurement_method '\w scan'
_diffrn_radiation_monochromator graphite
_diffrn_radiation_type MoK\a
_diffrn_radiation_wavelength 0.71073
_diffrn_reflns_av_R_equivalents 0.0850
_diffrn_reflns_av_unetI/netI 0.0422
_diffrn_reflns_limit_h_max 27
_diffrn_reflns_limit_h_min -27
_diffrn_reflns_limit_k_max 13
_diffrn_reflns_limit_k_min -12
_diffrn_reflns_limit_l_max 26
_diffrn_reflns_limit_l_min -27
_diffrn_reflns_number 35669
_diffrn_reflns_theta_full 30.000
_diffrn_reflns_theta_max 30.969
_diffrn_reflns_theta_min 2.129
_diffrn_source 'Enhance (Mo) X-ray Source'
_exptl_absorpt_coefficient_mu 20.284
_exptl_absorpt_correction_T_max 1.00000
_exptl_absorpt_correction_T_min 0.17666
_exptl_absorpt_correction_type multi-scan
_exptl_absorpt_process_details
;
(CrysAlisPro; Agilent, 2014)
;
_exptl_crystal_colour red
_exptl_crystal_density_diffrn 2.880
_exptl_crystal_density_method 'not measured'
_exptl_crystal_description plate
_exptl_crystal_F_000 2688
_exptl_crystal_size_max 0.15
_exptl_crystal_size_mid 0.12
_exptl_crystal_size_min 0.03
_refine_diff_density_max 2.214
_refine_diff_density_min -1.240
_refine_ls_extinction_method none
_refine_ls_goodness_of_fit_ref 1.077
_refine_ls_hydrogen_treatment mixed
_refine_ls_matrix_type full
_refine_ls_number_parameters 88
_refine_ls_number_reflns 2689
_refine_ls_number_restraints 1
_refine_ls_restrained_S_all 1.077
_refine_ls_R_factor_all 0.0504
_refine_ls_R_factor_gt 0.0340
_refine_ls_shift/su_max 0.001
_refine_ls_shift/su_mean 0.000
_refine_ls_structure_factor_coef Fsqd
_refine_ls_weighting_details 'w=1/[\s^2^(Fo^2^)+(0.0204P)^2^+17.1013P] where P=(Fo^2^+2Fc^2^)/3'
_refine_ls_weighting_scheme calc
_refine_ls_wR_factor_gt 0.0608
_refine_ls_wR_factor_ref 0.0652
_reflns_number_gt 2205
_reflns_number_total 2689
_reflns_threshold_expression 'I > 2\s(I)'
_cod_data_source_file yz2040sup1.cif
_cod_data_source_block 6
_cod_depositor_comments 'Adding full bibliography for 2022910--2022914.cif.'
_cod_database_code 2022913
_cod_database_fobs_code 2022913
_shelx_space_group_comment
;
The symmetry employed for this shelxl refinement is uniquely defined
by the following loop, which should always be used as a source of
symmetry information in preference to the above space-group names.
They are only intended as comments.
;
_shelx_estimated_absorpt_t_min 0.151
_shelx_estimated_absorpt_t_max 0.581

loop_
_space_group_symop_operation_xyz
'x, y, z'
'-x, -y, z'
'x, -y, -z+1/2'
'-x, y, -z+1/2'
'x+1/2, y+1/2, z+1/2'
'-x+1/2, -y+1/2, z+1/2'
'x+1/2, -y+1/2, -z+1'
'-x+1/2, y+1/2, -z+1'
'-x, -y, -z'
'x, y, -z'
'-x, y, z-1/2'
'x, -y, z-1/2'
'-x+1/2, -y+1/2, -z+1/2'
'x+1/2, y+1/2, -z+1/2'
'-x+1/2, y+1/2, z'
'x+1/2, -y+1/2, z'

loop_
_atom_site_type_symbol
_atom_site_label
_atom_site_fract_x
_atom_site_fract_y
_atom_site_fract_z
_atom_site_U_iso_or_equiv
_atom_site_adp_type
_atom_site_calc_flag
_atom_site_occupancy
_atom_site_disorder_assembly
_atom_site_disorder_group
Au Au1 0.14803(2) 0.71040(3) 0.000000 0.01444(7) Uani d 1 . .
Br Br1 0.14858(2) 0.71441(5) 0.12839(3) 0.02063(12) Uani d 1 . .
Br Br2 0.22029(4) 0.49747(8) 0.000000 0.02791(18) Uani d 1 . .
Br Br3 0.07792(3) 0.92257(7) 0.000000 0.02033(15) Uani d 1 . .
Br Br4 0.000000 0.500000 0.000000 0.01607(19) Uani d 1 . .
Br Br5 0.000000 0.500000 0.250000 0.0268(2) Uani d 1 . .
N N11 0.0999(2) 0.3577(5) 0.1304(3) 0.0271(10) Uani d 1 . .
H H01 0.069(3) 0.423(6) 0.161(3) 0.05(2) Uiso d 1 . .
H H02 0.101(3) 0.392(7) 0.079(2) 0.05(2) Uiso d 1 . .
C C12 0.0578(3) 0.2271(5) 0.1206(3) 0.0299(13) Uani d 1 . .
H H12A 0.064538 0.187577 0.072666 0.036 Uiso calc 1 . .
H H12B 0.007466 0.246555 0.127932 0.036 Uiso calc 1 . .
C C13 0.0852(3) 0.1262(5) 0.1763(3) 0.0248(11) Uani d 1 . .
H H13A 0.076595 0.026327 0.162891 0.030 Uiso calc 1 . .
H H13B 0.063519 0.144850 0.222896 0.030 Uiso calc 1 . .
C C14 0.1628(3) 0.1595(5) 0.1772(3) 0.0280(13) Uani d 1 . .
H H14A 0.187067 0.112565 0.137389 0.034 Uiso calc 1 . .
H H14B 0.184447 0.128375 0.222131 0.034 Uiso calc 1 . .
C C15 0.1659(3) 0.3205(6) 0.1699(4) 0.0316(14) Uani d 1 . .
H H15A 0.166824 0.366671 0.216800 0.038 Uiso calc 1 . .
H H15B 0.207800 0.349832 0.142885 0.038 Uiso calc 1 . .

loop_
_atom_site_aniso_label
_atom_site_aniso_U_11
_atom_site_aniso_U_22
_atom_site_aniso_U_33
_atom_site_aniso_U_12
_atom_site_aniso_U_13
_atom_site_aniso_U_23
Au1 0.01035(12) 0.01443(13) 0.01854(14) 0.00078(9) 0.000 0.000
Br1 0.0196(2) 0.0233(3) 0.0190(3) -0.00056(19) -0.00249(19) 0.0003(2)
Br2 0.0256(4) 0.0281(4) 0.0300(4) 0.0144(3) 0.000 0.000
Br3 0.0190(3) 0.0160(3) 0.0260(4) 0.0047(2) 0.000 0.000
Br4 0.0138(4) 0.0170(4) 0.0174(5) 0.0002(3) 0.000 0.000
Br5 0.0195(5) 0.0433(6) 0.0177(5) 0.000 0.000 0.000
N11 0.023(2) 0.030(3) 0.028(3) 0.005(2) -0.002(2) 0.007(2)
C12 0.033(3) 0.021(3) 0.036(3) -0.002(2) -0.012(3) -0.003(2)
C13 0.031(3) 0.017(2) 0.027(3) -0.001(2) -0.001(2) 0.005(2)
C14 0.024(3) 0.021(3) 0.039(3) 0.006(2) 0.003(2) 0.013(3)
C15 0.016(2) 0.032(3) 0.046(4) -0.001(2) -0.002(3) 0.012(3)

loop_
_atom_type_symbol
_atom_type_description
_atom_type_scat_dispersion_real
_atom_type_scat_dispersion_imag
_atom_type_scat_source
C C 0.0033 0.0016 'International Tables Vol C Tables 4.2.6.8 and 6.1.1.4'
H H 0.0000 0.0000 'International Tables Vol C Tables 4.2.6.8 and 6.1.1.4'
Au Au -2.0133 8.8022 'International Tables Vol C Tables 4.2.6.8 and 6.1.1.4'
Br Br -0.2901 2.4595 'International Tables Vol C Tables 4.2.6.8 and 6.1.1.4'
N N 0.0061 0.0033 'International Tables Vol C Tables 4.2.6.8 and 6.1.1.4'

loop_
_geom_angle_atom_site_label_1
_geom_angle_atom_site_label_2
_geom_angle_atom_site_label_3
_geom_angle_site_symmetry_1
_geom_angle_site_symmetry_3
_geom_angle
_geom_angle_publ_flag
Br3 Au1 Br1 . . 89.399(13) y
Br3 Au1 Br1 . 10 89.399(13) ?
Br1 Au1 Br1 . 10 178.15(3) y
Br3 Au1 Br2 . . 179.29(3) y
Br1 Au1 Br2 . . 90.592(13) y
Br1 Au1 Br2 10 . 90.593(13) ?
C12 N11 C15 . . 108.8(4) ?
C12 N11 H01 . . 105(4) ?
C15 N11 H01 . . 110(4) ?
C12 N11 H02 . . 99(4) ?
C15 N11 H02 . . 122(4) ?
H01 N11 H02 . . 111(5) ?
N11 C12 C13 . . 104.4(4) ?
N11 C12 H12A . . 110.9 ?
C13 C12 H12A . . 110.9 ?
N11 C12 H12B . . 110.9 ?
C13 C12 H12B . . 110.9 ?
H12A C12 H12B . . 108.9 ?
C12 C13 C14 . . 102.5(4) ?
C12 C13 H13A . . 111.3 ?
C14 C13 H13A . . 111.3 ?
C12 C13 H13B . . 111.3 ?
C14 C13 H13B . . 111.3 ?
H13A C13 H13B . . 109.2 ?
C13 C14 C15 . . 104.1(4) ?
C13 C14 H14A . . 110.9 ?
C15 C14 H14A . . 110.9 ?
C13 C14 H14B . . 110.9 ?
C15 C14 H14B . . 110.9 ?
H14A C14 H14B . . 109.0 ?
N11 C15 C14 . . 104.2(4) ?
N11 C15 H15A . . 110.9 ?
C14 C15 H15A . . 110.9 ?
N11 C15 H15B . . 110.9 ?
C14 C15 H15B . . 110.9 ?
H15A C15 H15B . . 108.9 ?

loop_
_geom_bond_atom_site_label_1
_geom_bond_atom_site_label_2
_geom_bond_site_symmetry_2
_geom_bond_distance
_geom_bond_publ_flag
Au1 Br3 . 2.4102(7) y
Au1 Br1 . 2.4303(5) y
Au1 Br1 10 2.4303(5) ?
Au1 Br2 . 2.4393(8) y
N11 C12 . 1.484(7) ?
N11 C15 . 1.508(7) ?
N11 H01 . 1.03(4) ?
N11 H02 . 1.02(4) ?
C12 C13 . 1.514(7) ?
C12 H12A . 0.9900 ?
C12 H12B . 0.9900 ?
C13 C14 . 1.517(7) ?
C13 H13A . 0.9900 ?
C13 H13B . 0.9900 ?
C14 C15 . 1.527(7) ?
C14 H14A . 0.9900 ?
C14 H14B . 0.9900 ?
C15 H15A . 0.9900 ?
C15 H15B . 0.9900 ?

loop_
_geom_hbond_atom_site_label_D
_geom_hbond_atom_site_label_H
_geom_hbond_atom_site_label_A
_geom_hbond_site_symmetry_A
_geom_hbond_distance_DH
_geom_hbond_distance_HA
_geom_hbond_distance_DA
_geom_hbond_angle_DHA
_geom_hbond_publ_flag
N11 H01 Br5 . 1.03(4) 2.26(5) 3.253(5) 161(5) yes
N11 H02 Br2 . 1.02(4) 2.90(6) 3.624(5) 128(5) yes
N11 H02 Br4 . 1.02(4) 2.65(6) 3.398(5) 130(5) yes
C12 H12B Br1 2_565 0.99 3.01 3.989(6) 171.3 ?
C15 H15A Br1 3_565 0.99 3.05 3.847(7) 138.6 ?
C15 H15B Br1 15_545 0.99 3.04 3.770(5) 131.3 ?
C15 H15B Br2 . 0.99 3.05 3.769(6) 130.4 ?
C12 H12A Br3 1_545 0.99 2.87 3.691(6) 141.3 y

loop_
_geom_torsion_atom_site_label_1
_geom_torsion_atom_site_label_2
_geom_torsion_atom_site_label_3
_geom_torsion_atom_site_label_4
_geom_torsion_site_symmetry_1
_geom_torsion_site_symmetry_2
_geom_torsion_site_symmetry_3
_geom_torsion_site_symmetry_4
_geom_torsion
_geom_torsion_publ_flag
C15 N11 C12 C13 . . . . 20.1(6) ?
N11 C12 C13 C14 . . . . -36.7(6) ?
C12 C13 C14 C15 . . . . 39.7(6) ?
C12 N11 C15 C14 . . . . 4.5(6) ?
C13 C14 C15 N11 . . . . -27.3(6) ?
